data_4110434
loop_
_publ_author_name
'Kazuo Takimiya'
'Yoshihito Kunugi'
'Yasushi Konda'
'Hideaki Ebata'
'Yuta Toyoshima'
'Tetsuo Otsubo'

_publ_contact_author_address
;
Department of Applied Chemistry, 
Graduate School of Engineering, 
Hiroshima University, Kagamiyama,
739-8527 Japan
;
_publ_contact_author_email ' ktakimi@hiroshima-u.ac.jp '
_publ_contact_author_fax ' +81-82-424-5494 '
_publ_contact_author_name ' Kazuo Takimiya'
_publ_contact_author_phone ' +81-82-424-7734 '
_publ_section_title
;
 2,7-Diphenyl[1]benzoselenopheno[3,2-b][1]benzoselenophene as a Stable
 Organic Semiconductor for a High-Performance Field-Effect Transistor
;
_journal_name_full 'Journal of the American Chemical Society'
_journal_page_first 3044
_journal_page_last 3050
_journal_paper_doi 10.1021/ja057641k
_journal_volume 128
_journal_year 2006
_chemical_formula_moiety 'C26 H16 Se2 '
_chemical_formula_sum 'C26 H16 Se2'
_chemical_formula_weight 486.30
_chemical_melting_point_gt 573
_space_group_IT_number 61
_symmetry_cell_setting orthorhombic
_symmetry_Int_Tables_number 61
_symmetry_space_group_name_Hall '-P 2ac 2ab'
_symmetry_space_group_name_H-M 'P b c a'
_cell_angle_alpha 90
_cell_angle_beta 90
_cell_angle_gamma 90
_cell_formula_units_Z 4
_cell_length_a 30.008(7)
_cell_length_b 8.400(4)
_cell_length_c 7.701(3)
_cell_measurement_reflns_used 12
_cell_measurement_temperature 298.2
_cell_measurement_theta_max 17.1
_cell_measurement_theta_min 15.1
_cell_volume 1941.2(13)
_computing_cell_refinement WinAFC
_computing_data_collection WinAFC
_computing_data_reduction 'teXsan Ver. 1.11'
_computing_molecular_graphics ORTEP3
_computing_publication_material 'teXsan Ver. 1.11'
_computing_structure_refinement SHELXL97
_computing_structure_solution SIR92
_diffrn_measured_fraction_theta_full 0.9967
_diffrn_measured_fraction_theta_max 0.9967
_diffrn_measurement_device_type 'Rigaku AFC7R'
_diffrn_measurement_method \w
_diffrn_radiation_type 'Mo K\a'
_diffrn_radiation_wavelength 0.7107
_diffrn_reflns_av_R_equivalents 0.035
_diffrn_reflns_limit_h_max 6
_diffrn_reflns_limit_h_min -10
_diffrn_reflns_limit_k_max 47
_diffrn_reflns_limit_k_min 0
_diffrn_reflns_limit_l_max 9
_diffrn_reflns_limit_l_min -5
_diffrn_reflns_number 3675
_diffrn_reflns_theta_full 27.50
_diffrn_reflns_theta_max 27.50
_diffrn_standards_decay_% 0.73
_diffrn_standards_interval_count 150
_diffrn_standards_number 3
_exptl_absorpt_coefficient_mu 3.819
_exptl_absorpt_correction_T_max 0.998
_exptl_absorpt_correction_T_min 0.658
_exptl_absorpt_correction_type psi-scan
_exptl_absorpt_process_details '(North, Phillips & Mathews, 1968)'
_exptl_crystal_colour colorless
_exptl_crystal_density_diffrn 1.650
_exptl_crystal_description plate
_exptl_crystal_F_000 944.00
_exptl_crystal_size_max 0.400
_exptl_crystal_size_mid 0.200
_exptl_crystal_size_min 0.010
_refine_diff_density_max 0.61
_refine_diff_density_min -0.52
_refine_ls_extinction_coef 0.0001
_refine_ls_extinction_expression Fc^*^=kFc[1+0.001xFc^2^\l^3^/sin(2\q)]^-1/4^
_refine_ls_extinction_method SHELXL
_refine_ls_goodness_of_fit_ref 0.890
_refine_ls_hydrogen_treatment noref
_refine_ls_number_parameters 128
_refine_ls_number_reflns 1009
_refine_ls_R_factor_gt 0.0429
_refine_ls_shift/su_max 0.0000
_refine_ls_structure_factor_coef Fsqd
_refine_ls_weighting_details 'w = 1/[\s^2^(Fo^2^) + (0.1000P)^2^+0.0000P] where P=(Fo^2^+2Fc^2^)/3'
_refine_ls_weighting_scheme calc
_refine_ls_wR_factor_ref 0.1689
_reflns_number_gt 1009
_reflns_number_total 2221
_reflns_threshold_expression >2.0sigma(I)
_cod_data_source_file ja057641ksi20051109_070049_1.cif
_cod_data_source_block DPh-BSBS_1b
_cod_original_cell_volume 1940(2)
_cod_original_formula_sum 'C26 H16 Se2 '
_cod_database_code 4110434

loop_
_symmetry_equiv_pos_site_id
_symmetry_equiv_pos_as_xyz
1 +X,+Y,+Z
2 1/2-X,1/2+Y,+Z
3 +X,1/2-Y,1/2+Z
4 1/2-X,-Y,1/2+Z
5 -X,-Y,-Z
6 1/2+X,1/2-Y,-Z
7 -X,1/2+Y,1/2-Z
8 1/2+X,+Y,1/2-Z

loop_
_atom_site_label
_atom_site_type_symbol
_atom_site_fract_x
_atom_site_fract_y
_atom_site_fract_z
_atom_site_U_iso_or_equiv
_atom_site_adp_type
_atom_site_occupancy
_atom_site_calc_flag
Se(1) Se 0.43617(2) 0.60793(7) 0.59060(8) 0.0692(3) Uani 1.00 d
C(1) C 0.4958(2) 0.5352(6) 0.5781(8) 0.061(2) Uani 1.00 d
C(2) C 0.5315(2) 0.5449(6) 0.7004(8) 0.058(1) Uani 1.00 d
C(3) C 0.5322(2) 0.6132(6) 0.8674(9) 0.065(2) Uani 1.00 d
C(4) C 0.5696(2) 0.6035(7) 0.9664(10) 0.069(2) Uani 1.00 d
C(5) C 0.6086(2) 0.5281(7) 0.9065(8) 0.061(1) Uani 1.00 d
C(6) C 0.6088(2) 0.4678(7) 0.7386(8) 0.062(2) Uani 1.00 d
C(7) C 0.5709(2) 0.4744(7) 0.6356(8) 0.061(1) Uani 1.00 d
C(8) C 0.6481(2) 0.5078(7) 1.0219(8) 0.065(2) Uani 1.00 d
C(9) C 0.6576(2) 0.6169(7) 1.155(1) 0.083(2) Uani 1.00 d
C(10) C 0.6934(3) 0.5942(10) 1.262(1) 0.096(2) Uani 1.00 d
C(11) C 0.7213(2) 0.465(1) 1.244(1) 0.090(2) Uani 1.00 d
C(12) C 0.7121(3) 0.3561(8) 1.116(1) 0.082(2) Uani 1.00 d
C(13) C 0.6762(2) 0.3778(7) 1.0057(9) 0.069(2) Uani 1.00 d
H(1) H 0.5057 0.6656 0.9101 0.0773 Uiso 1.00 calc
H(2) H 0.5693 0.6533 1.0795 0.0841 Uiso 1.00 calc
H(3) H 0.6355 0.4214 0.6921 0.0750 Uiso 1.00 calc
H(4) H 0.6384 0.7068 1.1733 0.0987 Uiso 1.00 calc
H(5) H 0.7004 0.6711 1.3510 0.1167 Uiso 1.00 calc
H(6) H 0.7470 0.4487 1.3241 0.1097 Uiso 1.00 calc
H(7) H 0.7321 0.2641 1.1015 0.1021 Uiso 1.00 calc
H(8) H 0.6700 0.3002 0.9146 0.0837 Uiso 1.00 calc

loop_
_atom_site_aniso_label
_atom_site_aniso_U_11
_atom_site_aniso_U_22
_atom_site_aniso_U_33
_atom_site_aniso_U_12
_atom_site_aniso_U_13
_atom_site_aniso_U_23
Se(1) 0.0733(5) 0.0628(4) 0.0714(5) 0.0142(3) 0.0233(3) -0.0028(3)
C(1) 0.072(4) 0.038(3) 0.074(4) 0.005(3) 0.028(3) 0.003(3)
C(2) 0.064(3) 0.040(3) 0.071(4) 0.002(3) 0.022(3) 0.008(3)
C(3) 0.076(4) 0.044(3) 0.074(4) 0.012(3) 0.027(3) 0.003(3)
C(4) 0.077(4) 0.052(4) 0.079(4) -0.001(3) 0.025(4) -0.011(3)
C(5) 0.072(4) 0.045(3) 0.066(4) -0.005(3) 0.019(3) 0.006(3)
C(6) 0.071(4) 0.043(3) 0.074(4) 0.009(3) 0.028(3) 0.011(3)
C(7) 0.070(4) 0.047(3) 0.066(4) 0.005(3) 0.026(3) 0.004(3)
C(8) 0.076(4) 0.045(3) 0.074(4) -0.009(3) 0.022(4) 0.000(3)
C(9) 0.085(5) 0.068(4) 0.095(5) -0.005(4) 0.028(4) -0.010(4)
C(10) 0.103(6) 0.089(6) 0.098(6) -0.031(5) 0.001(5) -0.008(5)
C(11) 0.087(5) 0.094(5) 0.087(6) -0.014(4) 0.005(4) 0.013(5)
C(12) 0.087(5) 0.077(5) 0.082(5) 0.002(4) 0.010(4) 0.010(4)
C(13) 0.080(4) 0.059(4) 0.068(4) 0.000(3) 0.018(4) 0.001(3)

loop_
_atom_type_symbol
_atom_type_description
_atom_type_scat_dispersion_real
_atom_type_scat_dispersion_imag
_atom_type_scat_source
C C 0.003 0.002
;International Tables for Crystallography
(1992, Vol. C, Tables 4.2.6.8 and 6.1.1.4)
;
H H 0.000 0.000
;International Tables for Crystallography
(1992, Vol. C, Table 6.1.1.4)
;
Se Se -0.093 2.226
;International Tables for Crystallography
(1992, Vol. C, Tables 4.2.6.8 and 6.1.1.4)
;

loop_
_geom_angle_atom_site_label_1
_geom_angle_atom_site_label_2
_geom_angle_atom_site_label_3
_geom_angle
_geom_angle_site_symmetry_1
_geom_angle_site_symmetry_3
_geom_angle_publ_flag
C(1) Se(1) C(7) 86.6(2) . 5_666 yes
Se(1) C(1) C(1) 111.1(6) . 5_666 yes
Se(1) C(1) C(2) 131.0(4) . . yes
C(1) C(1) C(2) 117.9(7) 5_666 . yes
C(1) C(2) C(3) 129.6(5) . . yes
C(1) C(2) C(7) 111.7(5) . . yes
C(3) C(2) C(7) 118.7(5) . . yes
C(2) C(3) C(4) 120.0(6) . . yes
C(2) C(3) H(1) 118.9 . . no
C(4) C(3) H(1) 121.1 . . no
C(3) C(4) C(5) 122.0(6) . . yes
C(3) C(4) H(2) 118.1 . . no
C(5) C(4) H(2) 119.9 . . no
C(4) C(5) C(6) 118.2(6) . . yes
C(4) C(5) C(8) 121.1(6) . . yes
C(6) C(5) C(8) 120.7(5) . . yes
C(5) C(6) C(7) 120.9(5) . . yes
C(5) C(6) H(3) 119.9 . . no
C(7) C(6) H(3) 119.2 . . no
Se(1) C(7) C(2) 112.7(4) 5_666 . yes
Se(1) C(7) C(6) 127.2(4) 5_666 . yes
C(2) C(7) C(6) 120.1(6) . . yes
C(5) C(8) C(9) 121.5(5) . . yes
C(5) C(8) C(13) 121.3(5) . . yes
C(9) C(8) C(13) 117.2(6) . . yes
C(8) C(9) C(10) 120.5(6) . . yes
C(8) C(9) H(4) 119.8 . . no
C(10) C(9) H(4) 119.6 . . no
C(9) C(10) C(11) 121.8(7) . . yes
C(9) C(10) H(5) 120.4 . . no
C(11) C(10) H(5) 117.8 . . no
C(10) C(11) C(12) 118.4(7) . . yes
C(10) C(11) H(6) 121.1 . . no
C(12) C(11) H(6) 120.5 . . no
C(11) C(12) C(13) 120.6(7) . . yes
C(11) C(12) H(7) 118.9 . . no
C(13) C(12) H(7) 120.5 . . no
C(8) C(13) C(12) 121.5(6) . . yes
C(8) C(13) H(8) 118.5 . . no
C(12) C(13) H(8) 120.0 . . no

loop_
_geom_bond_atom_site_label_1
_geom_bond_atom_site_label_2
_geom_bond_distance
_geom_bond_site_symmetry_2
_geom_bond_publ_flag
Se(1) C(1) 1.893(6) . yes
Se(1) C(7) 1.886(6) 5_666 yes
C(1) C(1) 1.36(1) 5_666 yes
C(1) C(2) 1.428(8) . yes
C(2) C(3) 1.408(9) . yes
C(2) C(7) 1.413(8) . yes
C(3) C(4) 1.361(10) . yes
C(3) H(1) 0.966 . no
C(4) C(5) 1.408(9) . yes
C(4) H(2) 0.966 . no
C(5) C(6) 1.389(9) . yes
C(5) C(8) 1.490(9) . yes
C(6) C(7) 1.389(8) . yes
C(6) H(3) 0.960 . no
C(8) C(9) 1.406(10) . yes
C(8) C(13) 1.384(9) . yes
C(9) C(10) 1.37(1) . yes
C(9) H(4) 0.959 . no
C(10) C(11) 1.38(1) . yes
C(10) H(5) 0.964 . no
C(11) C(12) 1.37(1) . yes
C(11) H(6) 0.996 . no
C(12) C(13) 1.39(1) . yes
C(12) H(7) 0.984 . no
C(13) H(8) 0.975 . no

loop_
_geom_contact_atom_site_label_1
_geom_contact_atom_site_label_2
_geom_contact_distance
_geom_contact_site_symmetry_2
Se(1) C(6) 3.562(6) 3_656
C(1) C(3) 3.542(8) 7_564
C(3) C(3) 3.39(1) 5_667

loop_
_geom_torsion_atom_site_label_1
_geom_torsion_atom_site_label_2
_geom_torsion_atom_site_label_3
_geom_torsion_atom_site_label_4
_geom_torsion
_geom_torsion_site_symmetry_2
_geom_torsion_site_symmetry_3
_geom_torsion_site_symmetry_4
_geom_torsion_publ_flag
Se(1) C(1) C(1) Se(1) 180.0 . 5_666 5_666 yes
Se(1) C(1) C(1) C(2) -0.9(8) . 5_666 5_666 yes
Se(1) C(1) C(2) C(3) -0.3(9) . . . yes
Se(1) C(1) C(2) C(7) -179.7(4) . . . yes
Se(1) C(7) C(2) C(1) -0.4(6) 5_666 5_666 5_666 yes
Se(1) C(7) C(2) C(3) 179.1(4) 5_666 5_666 5_666 yes
Se(1) C(7) C(6) C(5) 177.3(4) 5_666 5_666 5_666 yes
C(1) Se(1) C(7) C(2) -0.1(4) . 5_666 5_666 yes
C(1) Se(1) C(7) C(6) -178.2(6) . 5_666 5_666 yes
C(1) C(1) Se(1) C(7) -0.5(5) 5_666 5_666 . yes
C(1) C(1) C(2) C(3) -178.6(6) 5_666 5_666 5_666 yes
C(1) C(1) C(2) C(7) 0.9(8) 5_666 5_666 5_666 yes
C(1) C(2) C(3) C(4) 177.3(6) . . . yes
C(1) C(2) C(7) C(6) -177.9(5) . . . yes
C(2) C(1) Se(1) C(7) 179.5(5) . . 5_666 yes
C(2) C(1) C(1) C(2) 180.0 . 5_666 5_666 yes
C(2) C(3) C(4) C(5) 0.8(9) . . . yes
C(2) C(7) C(6) C(5) 0.8(9) . . . yes
C(3) C(2) C(7) C(6) 2.5(8) . . . yes
C(3) C(4) C(5) C(6) 2.5(9) . . . yes
C(3) C(4) C(5) C(8) -175.2(6) . . . yes
C(4) C(3) C(2) C(7) -3.3(8) . . . yes
C(4) C(5) C(6) C(7) -3.3(9) . . . yes
C(4) C(5) C(8) C(9) -29.8(9) . . . yes
C(4) C(5) C(8) C(13) 148.1(6) . . . yes
C(5) C(8) C(9) C(10) 178.6(7) . . . yes
C(5) C(8) C(13) C(12) -178.0(6) . . . yes
C(6) C(5) C(8) C(9) 152.5(6) . . . yes
C(6) C(5) C(8) C(13) -29.5(9) . . . yes
C(7) C(6) C(5) C(8) 174.5(5) . . . yes
C(8) C(9) C(10) C(11) 0(1) . . . yes
C(8) C(13) C(12) C(11) 0(1) . . . yes
C(9) C(8) C(13) C(12) 0.0(10) . . . yes
C(9) C(10) C(11) C(12) 0(1) . . . yes
C(10) C(9) C(8) C(13) 0(1) . . . yes
C(10) C(11) C(12) C(13) 1(1) . . . yes
C(10) C(11) C(12) C(13) 1(1) . . . yes
